data_7113561
loop_
_publ_author_name
'Li, Shu-an'
'Li, Dong-feng'
'Yang, De-xi'
'Li, Yi-zhi'
'Huang, Jin'
'Yu, Kai-bei'
'Tang, Wen-xia'

_publ_section_title
;
 A novel imidazolate-bridged heterodinuclear Cu(II)Zn(II) complex derived
 from a unique macrocyclic ligand with two hydroxyethyl pendants
;
_journal_coden_ASTM CHCOFS
_journal_issue 7
_journal_name_full
;
 Chemical Communications (Cambridge, United Kingdom)
;
_journal_page_first 880
_journal_page_last 881
_journal_paper_doi 10.1039/b300013c
_journal_year 2003
_chemical_formula_moiety 'C31 H47 Cu N8 O2 Zn, C31 H48 Cu N8 O2 Zn, 3(Cl O4)'
_chemical_formula_sum 'C62 H95 Cl3 Cu2 N16 O16 Zn2'
_chemical_formula_weight 1684.71
_space_group_IT_number 2
_symmetry_cell_setting triclinic
_symmetry_space_group_name_Hall '-P 1'
_symmetry_space_group_name_H-M 'P -1'
_atom_sites_solution_hydrogens geom
_atom_sites_solution_primary direct
_atom_sites_solution_secondary difmap
_audit_creation_method SHELXL-97
_cell_angle_alpha 74.110(10)
_cell_angle_beta 75.200(10)
_cell_angle_gamma 82.220(10)
_cell_formula_units_Z 2
_cell_length_a 14.172(2)
_cell_length_b 16.673(2)
_cell_length_c 21.284(3)
_cell_measurement_reflns_used 2188
_cell_measurement_temperature 293(2)
_cell_measurement_theta_max 17.14
_cell_measurement_theta_min 2.23
_cell_volume 4665.0(11)
_computing_cell_refinement 'Bruker SMART'
_computing_data_collection 'Bruker SMART'
_computing_data_reduction 'Bruker SAINT'
_computing_molecular_graphics 'Bruker SHELXTL'
_computing_publication_material 'Bruker SHELXTL'
_computing_structure_refinement 'SHELXL-97 (Sheldrick, 1997)'
_computing_structure_solution 'SHELXS-97 (Sheldrick, 1990)'
_diffrn_ambient_temperature 293(2)
_diffrn_detector_area_resol_mean 9.98
_diffrn_measured_fraction_theta_full 0.981
_diffrn_measured_fraction_theta_max 0.981
_diffrn_measurement_device_type 'CCD area detector'
_diffrn_measurement_method 'phi and omega scans'
_diffrn_radiation_monochromator graphite
_diffrn_radiation_source 'fine-focus sealed tube'
_diffrn_radiation_type MoK\a
_diffrn_radiation_wavelength 0.71073
_diffrn_reflns_av_R_equivalents 0.0325
_diffrn_reflns_av_sigmaI/netI 0.0693
_diffrn_reflns_limit_h_max 16
_diffrn_reflns_limit_h_min -16
_diffrn_reflns_limit_k_max 19
_diffrn_reflns_limit_k_min -18
_diffrn_reflns_limit_l_max 25
_diffrn_reflns_limit_l_min 0
_diffrn_reflns_number 23946
_diffrn_reflns_theta_full 25.00
_diffrn_reflns_theta_max 25.00
_diffrn_reflns_theta_min 1.82
_diffrn_standards_decay_% 0.0
_exptl_absorpt_coefficient_mu 1.103
_exptl_absorpt_correction_T_max 0.802
_exptl_absorpt_correction_T_min 0.768
_exptl_absorpt_correction_type empirical
_exptl_absorpt_process_details SADABS
_exptl_crystal_colour green
_exptl_crystal_density_diffrn 1.199
_exptl_crystal_density_method 'not measured'
_exptl_crystal_description platelet
_exptl_crystal_F_000 1752
_exptl_crystal_size_max 0.3
_exptl_crystal_size_mid 0.2
_exptl_crystal_size_min 0.2
_refine_diff_density_max 0.916
_refine_diff_density_min -0.372
_refine_diff_density_rms 0.073
_refine_ls_extinction_method none
_refine_ls_goodness_of_fit_ref 1.005
_refine_ls_hydrogen_treatment mixed
_refine_ls_matrix_type full
_refine_ls_number_parameters 914
_refine_ls_number_reflns 16118
_refine_ls_number_restraints 8
_refine_ls_restrained_S_all 1.013
_refine_ls_R_factor_all 0.0931
_refine_ls_R_factor_gt 0.0516
_refine_ls_shift/su_max 0.003
_refine_ls_shift/su_mean 0.000
_refine_ls_structure_factor_coef Fsqd
_refine_ls_weighting_details 'calc w=1/[\s^2^(Fo^2^)+(0.0597P)^2^+0.0000P] where P=(Fo^2^+2Fc^2^)/3'
_refine_ls_weighting_scheme calc
_refine_ls_wR_factor_gt 0.1220
_refine_ls_wR_factor_ref 0.1282
_reflns_number_gt 9292
_reflns_number_total 16118
_reflns_threshold_expression >2sigma(I)
_cod_duplicate_entry 7104052
_cod_data_source_file b300013c.txt
_cod_data_source_block '[(CuimZn)L-2H][(CuimZn)L-H](ClO4)3'
_cod_depositor_comments
;
The following automatic conversions were performed:

'_symmetry_cell_setting' value 'Triclinic' changed to 'triclinic'
according to
/usr/data/users/saulius/automatic-downloads/retrospective/RSC/lib/dictionaries/cif_core.dic
dictionary named 'cif_core.dic' version 2.4.2 from 2011-04-26.

Automatic conversion script
Id: cif_fix_values 2281 2013-09-26 08:29:07Z andrius 
;
_cod_original_sg_symbol_H-M P-1
_cod_database_code 7113561

loop_
_symmetry_equiv_pos_as_xyz
'x, y, z'
'-x, -y, -z'

loop_
_atom_site_label
_atom_site_type_symbol
_atom_site_fract_x
_atom_site_fract_y
_atom_site_fract_z
_atom_site_U_iso_or_equiv
_atom_site_adp_type
_atom_site_occupancy
_atom_site_symmetry_multiplicity
_atom_site_calc_flag
_atom_site_refinement_flags
Cu1 Cu 0.73496(3) 0.18639(3) 0.35488(2) 0.05144(14) Uani 1 1 d .
Zn1 Zn 1.15301(4) 0.15127(3) 0.21364(3) 0.07252(17) Uani 1 1 d .
N1 N 0.6700(3) 0.1948(2) 0.27316(19) 0.0781(11) Uani 1 1 d .
H1C H 0.6974 0.2377 0.2395 0.094 Uiso 1 1 calc R
N2 N 0.5866(2) 0.1693(2) 0.40983(19) 0.0679(10) Uani 1 1 d .
N3 N 0.7583(2) 0.06148(18) 0.41207(18) 0.0620(9) Uani 1 1 d .
H3C H 0.7974 0.0315 0.3842 0.074 Uiso 1 1 calc R
N4 N 1.2206(3) 0.1724(2) 0.28341(19) 0.0770(11) Uani 1 1 d .
H4C H 1.1887 0.2200 0.2936 0.092 Uiso 1 1 calc R
N5 N 1.2978(3) 0.1245(3) 0.1658(2) 0.0909(13) Uani 1 1 d .
N6 N 1.1326(3) 0.0196(3) 0.2230(2) 0.0878(12) Uani 1 1 d .
H6C H 1.0980 -0.0037 0.2651 0.105 Uiso 1 1 calc R
N7 N 0.8666(2) 0.21611(19) 0.30112(16) 0.0548(8) Uani 1 1 d .
N8 N 1.0255(2) 0.1985(2) 0.24734(17) 0.0630(9) Uani 1 1 d .
O1 O 0.72063(19) 0.27114(16) 0.40935(14) 0.0654(8) Uani 1 1 d .
O2 O 1.1529(3) 0.2147(2) 0.11370(16) 0.1018(11) Uani 1 1 d .
C1 C 0.5618(3) 0.2225(3) 0.2940(3) 0.0785(14) Uani 1 1 d .
H1A H 0.5540 0.2809 0.2951 0.094 Uiso 1 1 calc R
H1B H 0.5263 0.2154 0.2628 0.094 Uiso 1 1 calc R
C2 C 0.5256(3) 0.1696(3) 0.3608(3) 0.0826(15) Uani 1 1 d .
H2A H 0.5249 0.1129 0.3574 0.099 Uiso 1 1 calc R
H2B H 0.4587 0.1890 0.3781 0.099 Uiso 1 1 calc R
C3 C 0.6574(3) 0.0291(2) 0.4340(2) 0.0698(12) Uani 1 1 d .
H3A H 0.6390 0.0189 0.3961 0.084 Uiso 1 1 calc R
H3B H 0.6570 -0.0231 0.4682 0.084 Uiso 1 1 calc R
C4 C 0.5863(3) 0.0934(3) 0.4613(3) 0.0772(14) Uani 1 1 d .
H4A H 0.5212 0.0733 0.4766 0.093 Uiso 1 1 calc R
H4B H 0.6048 0.1034 0.4992 0.093 Uiso 1 1 calc R
C5 C 0.6389(3) 0.2667(3) 0.4607(2) 0.0648(12) Uani 1 1 d .
H5A H 0.6242 0.3200 0.4724 0.078 Uiso 1 1 calc R
H5B H 0.6516 0.2246 0.4998 0.078 Uiso 1 1 calc R
C6 C 0.5505(3) 0.2446(3) 0.4411(2) 0.0711(12) Uani 1 1 d .
H6A H 0.5275 0.2916 0.4089 0.085 Uiso 1 1 calc R
H6B H 0.4974 0.2298 0.4804 0.085 Uiso 1 1 calc R
C7 C 1.3212(3) 0.1968(3) 0.2470(3) 0.0894(15) Uani 1 1 d .
H7A H 1.3196 0.2493 0.2133 0.107 Uiso 1 1 calc R
H7B H 1.3591 0.2016 0.2777 0.107 Uiso 1 1 calc R
C8 C 1.3614(4) 0.1264(3) 0.2158(3) 0.0957(17) Uani 1 1 d .
H8A H 1.3591 0.0741 0.2501 0.115 Uiso 1 1 calc R
H8B H 1.4290 0.1341 0.1920 0.115 Uiso 1 1 calc R
C9 C 1.2351(4) -0.0221(3) 0.2117(3) 0.0925(16) Uani 1 1 d .
H9A H 1.2599 -0.0324 0.2518 0.111 Uiso 1 1 calc R
H9B H 1.2343 -0.0753 0.2016 0.111 Uiso 1 1 calc R
C10 C 1.2990(4) 0.0336(3) 0.1547(3) 0.0963(17) Uani 1 1 d .
H10A H 1.2776 0.0385 0.1139 0.116 Uiso 1 1 calc R
H10B H 1.3655 0.0085 0.1489 0.116 Uiso 1 1 calc R
C11 C 1.2482(4) 0.2014(4) 0.0662(3) 0.1078(19) Uani 1 1 d .
H11A H 1.2464 0.1552 0.0471 0.129 Uiso 1 1 calc R
H11B H 1.2623 0.2513 0.0300 0.129 Uiso 1 1 calc R
C12 C 1.3216(4) 0.1829(4) 0.1058(3) 0.1008(17) Uani 1 1 d .
H12A H 1.3822 0.1632 0.0794 0.121 Uiso 1 1 calc R
H12B H 1.3333 0.2343 0.1146 0.121 Uiso 1 1 calc R
C13 C 0.6847(4) 0.1175(3) 0.2423(3) 0.0882(15) Uani 1 1 d .
H13A H 0.6481 0.0732 0.2753 0.106 Uiso 1 1 calc R
H13B H 0.6552 0.1332 0.2039 0.106 Uiso 1 1 calc R
C14 C 0.7802(4) 0.0843(4) 0.2216(3) 0.0886(15) Uani 1 1 d .
C15 C 0.8194(4) 0.0074(3) 0.2565(3) 0.0862(15) Uani 1 1 d .
H15 H 0.7763 -0.0259 0.2913 0.103 Uiso 1 1 calc R
C16 C 0.9174(4) -0.0228(4) 0.2429(3) 0.0917(16) Uani 1 1 d .
H16 H 0.9411 -0.0722 0.2687 0.110 Uiso 1 1 calc R
C17 C 0.9767(4) 0.0274(4) 0.1876(3) 0.0943(16) Uani 1 1 d .
C18 C 0.9361(4) 0.1040(4) 0.1511(3) 0.0969(16) Uani 1 1 d .
H18 H 0.9768 0.1354 0.1134 0.116 Uiso 1 1 calc R
C19 C 0.8419(4) 0.1332(4) 0.1685(3) 0.0896(15) Uani 1 1 d .
H19 H 0.8194 0.1849 0.1451 0.107 Uiso 1 1 calc R
C20 C 1.0843(4) 0.0059(3) 0.1710(3) 0.0981(17) Uani 1 1 d .
H20A H 1.1131 0.0402 0.1272 0.118 Uiso 1 1 calc R
H20B H 1.0964 -0.0522 0.1691 0.118 Uiso 1 1 calc R
C21 C 1.2113(3) 0.1101(3) 0.3494(2) 0.0712(12) Uani 1 1 d .
H21A H 1.2431 0.1296 0.3772 0.085 Uiso 1 1 calc R
H21B H 1.2455 0.0577 0.3423 0.085 Uiso 1 1 calc R
C22 C 1.1081(3) 0.0946(3) 0.3859(2) 0.0592(11) Uani 1 1 d .
C23 C 1.0721(3) 0.0201(3) 0.3908(2) 0.0599(11) Uani 1 1 d .
H23 H 1.1144 -0.0214 0.3751 0.072 Uiso 1 1 calc R
C24 C 0.9799(3) 0.0060(2) 0.4171(2) 0.0624(11) Uani 1 1 d .
H24 H 0.9594 -0.0458 0.4199 0.075 Uiso 1 1 calc R
C25 C 0.9096(3) 0.0665(2) 0.4417(2) 0.0592(11) Uani 1 1 d .
C26 C 0.9504(3) 0.1391(2) 0.4394(2) 0.0579(10) Uani 1 1 d .
H26 H 0.9108 0.1793 0.4587 0.070 Uiso 1 1 calc R
C27 C 1.0437(3) 0.1530(2) 0.4106(2) 0.0576(10) Uani 1 1 d .
H27 H 1.0657 0.2045 0.4072 0.069 Uiso 1 1 calc R
C28 C 0.8042(3) 0.0541(2) 0.4695(2) 0.0612(11) Uani 1 1 d .
H28A H 0.7739 0.0961 0.4936 0.073 Uiso 1 1 calc R
H28B H 0.7955 -0.0006 0.5003 0.073 Uiso 1 1 calc R
C29 C 0.9426(3) 0.1646(3) 0.2816(2) 0.0598(11) Uani 1 1 d .
H29 H 0.9374 0.1073 0.2916 0.072 Uiso 1 1 calc R
C30 C 0.9089(3) 0.2921(3) 0.2790(2) 0.0714(13) Uani 1 1 d .
H30 H 0.8752 0.3428 0.2836 0.086 Uiso 1 1 calc R
C31 C 1.0047(3) 0.2837(3) 0.2502(2) 0.0708(12) Uani 1 1 d .
H31 H 1.0488 0.3252 0.2352 0.085 Uiso 1 1 calc R
Cu2 Cu 0.48379(4) 0.63327(3) 0.20502(3) 0.06777(17) Uani 1 1 d .
Zn2 Zn 0.81220(3) 0.51403(3) 0.34139(2) 0.05008(13) Uani 1 1 d .
N9 N 0.3671(2) 0.5720(2) 0.27835(18) 0.0663(9) Uani 1 1 d .
H9C H 0.3881 0.5169 0.2875 0.080 Uiso 1 1 calc R
N10 N 0.5095(3) 0.7557(2) 0.20295(19) 0.0759(10) Uani 1 1 d .
H10C H 0.5204 0.7524 0.2439 0.091 Uiso 1 1 calc R
N11 N 0.3687(3) 0.6929(3) 0.1582(2) 0.0791(11) Uani 1 1 d .
N12 N 0.9338(2) 0.5472(2) 0.25763(18) 0.0735(10) Uani 1 1 d .
H12C H 0.9265 0.5228 0.2260 0.088 Uiso 1 1 calc R
N13 N 0.7564(2) 0.60878(18) 0.39517(17) 0.0558(8) Uani 1 1 d .
H13C H 0.7389 0.6555 0.3653 0.067 Uiso 1 1 calc R
N14 N 0.9236(2) 0.49751(19) 0.39688(18) 0.0598(9) Uani 1 1 d .
N15 N 0.5883(2) 0.5648(2) 0.23881(18) 0.0645(9) Uani 1 1 d .
N16 N 0.7152(2) 0.5132(2) 0.29220(17) 0.0590(9) Uani 1 1 d .
O3 O 0.78752(19) 0.39961(16) 0.40101(14) 0.0598(7) Uani 1 1 d .
H1 H 0.751(3) 0.356(3) 0.393(2) 0.097(15) Uiso 1 1 d .
O4 O 0.5460(2) 0.6209(2) 0.10605(16) 0.1003(11) Uani 1 1 d .
C32 C 0.2852(3) 0.5778(3) 0.2453(2) 0.0764(13) Uani 1 1 d .
H32A H 0.2248 0.5647 0.2787 0.092 Uiso 1 1 calc R
H32B H 0.2984 0.5388 0.2172 0.092 Uiso 1 1 calc R
C33 C 0.2766(3) 0.6674(3) 0.2029(2) 0.0813(14) Uani 1 1 d .
H33A H 0.2284 0.6719 0.1768 0.098 Uiso 1 1 calc R
H33B H 0.2540 0.7049 0.2323 0.098 Uiso 1 1 calc R
C34 C 0.4123(3) 0.8035(3) 0.2019(3) 0.0841(14) Uani 1 1 d .
H34A H 0.4190 0.8628 0.1942 0.101 Uiso 1 1 calc R
H34B H 0.3664 0.7849 0.2445 0.101 Uiso 1 1 calc R
C35 C 0.3765(4) 0.7874(3) 0.1460(3) 0.0876(15) Uani 1 1 d .
H35A H 0.4215 0.8080 0.1034 0.105 Uiso 1 1 calc R
H35B H 0.3129 0.8168 0.1442 0.105 Uiso 1 1 calc R
C36 C 0.4896(4) 0.6655(4) 0.0612(3) 0.0983(17) Uani 1 1 d .
H36A H 0.4989 0.6391 0.0245 0.118 Uiso 1 1 calc R
H36B H 0.5100 0.7221 0.0427 0.118 Uiso 1 1 calc R
C37 C 0.3847(4) 0.6674(4) 0.0967(3) 0.0934(16) Uani 1 1 d .
H37A H 0.3471 0.7058 0.0675 0.112 Uiso 1 1 calc R
H37B H 0.3614 0.6122 0.1066 0.112 Uiso 1 1 calc R
C38 C 1.0191(3) 0.5067(3) 0.2788(2) 0.0721(13) Uani 1 1 d .
H38A H 1.0766 0.5276 0.2451 0.087 Uiso 1 1 calc R
H38B H 1.0201 0.4471 0.2831 0.087 Uiso 1 1 calc R
C39 C 1.0234(3) 0.5208(3) 0.3456(2) 0.0710(13) Uani 1 1 d .
H39A H 1.0339 0.5789 0.3401 0.085 Uiso 1 1 calc R
H39B H 1.0770 0.4862 0.3620 0.085 Uiso 1 1 calc R
C40 C 0.8408(3) 0.6292(2) 0.4189(2) 0.0584(11) Uani 1 1 d .
H40A H 0.8157 0.6581 0.4543 0.070 Uiso 1 1 calc R
H40B H 0.8832 0.6655 0.3820 0.070 Uiso 1 1 calc R
C41 C 0.8986(3) 0.5478(2) 0.4451(2) 0.0608(11) Uani 1 1 d .
H41A H 0.9579 0.5607 0.4539 0.073 Uiso 1 1 calc R
H41B H 0.8598 0.5165 0.4869 0.073 Uiso 1 1 calc R
C42 C 0.8357(3) 0.3730(2) 0.4571(2) 0.0620(11) Uani 1 1 d .
H42A H 0.7983 0.3946 0.4947 0.074 Uiso 1 1 calc R
H42B H 0.8423 0.3125 0.4717 0.074 Uiso 1 1 calc R
C43 C 0.9314(3) 0.4066(2) 0.4324(2) 0.0613(11) Uani 1 1 d .
H43A H 0.9728 0.3757 0.4018 0.074 Uiso 1 1 calc R
H43B H 0.9617 0.3999 0.4698 0.074 Uiso 1 1 calc R
C44 C 0.5922(4) 0.8029(3) 0.1525(3) 0.0894(15) Uani 1 1 d .
H44A H 0.5930 0.7979 0.1080 0.107 Uiso 1 1 calc R
H44B H 0.5814 0.8616 0.1522 0.107 Uiso 1 1 calc R
C45 C 0.6846(4) 0.7709(3) 0.1684(3) 0.0883(15) Uani 1 1 d .
C46 C 0.7476(4) 0.7138(3) 0.1318(3) 0.0891(15) Uani 1 1 d .
H46 H 0.7312 0.7057 0.0945 0.107 Uiso 1 1 calc R
C47 C 0.8300(4) 0.6719(3) 0.1504(3) 0.0870(15) Uani 1 1 d .
H47 H 0.8648 0.6312 0.1295 0.104 Uiso 1 1 calc R
C48 C 0.8620(4) 0.6922(3) 0.2037(3) 0.0882(15) Uani 1 1 d .
C49 C 0.8049(4) 0.7489(3) 0.2358(3) 0.0900(15) Uani 1 1 d .
H49 H 0.8248 0.7632 0.2695 0.108 Uiso 1 1 calc R
C50 C 0.7158(4) 0.7858(3) 0.2184(3) 0.0905(16) Uani 1 1 d .
H50 H 0.6774 0.8220 0.2427 0.109 Uiso 1 1 calc R
C51 C 0.9493(3) 0.6409(3) 0.2214(3) 0.0873(15) Uani 1 1 d .
H51A H 0.9731 0.6657 0.2501 0.105 Uiso 1 1 calc R
H51B H 1.0000 0.6434 0.1807 0.105 Uiso 1 1 calc R
C52 C 0.6753(3) 0.5896(2) 0.4482(2) 0.0581(10) Uani 1 1 d .
H52A H 0.6646 0.6308 0.4744 0.070 Uiso 1 1 calc R
H52B H 0.6887 0.5355 0.4773 0.070 Uiso 1 1 calc R
C53 C 0.5844(3) 0.5878(3) 0.4254(2) 0.0559(10) Uani 1 1 d .
C54 C 0.5528(3) 0.5176(3) 0.42121(19) 0.0555(10) Uani 1 1 d .
H54 H 0.5862 0.4663 0.4351 0.067 Uiso 1 1 calc R
C55 C 0.4726(3) 0.5211(3) 0.3968(2) 0.0597(11) Uani 1 1 d .
H55 H 0.4499 0.4709 0.3978 0.072 Uiso 1 1 calc R
C56 C 0.4236(3) 0.5925(3) 0.3713(2) 0.0600(11) Uani 1 1 d .
C57 C 0.4507(3) 0.6634(3) 0.3764(2) 0.0648(11) Uani 1 1 d .
H57 H 0.4178 0.7141 0.3606 0.078 Uiso 1 1 calc R
C58 C 0.5291(3) 0.6611(3) 0.4058(2) 0.0597(11) Uani 1 1 d .
H58 H 0.5444 0.7102 0.4124 0.072 Uiso 1 1 calc R
C59 C 0.3371(3) 0.5920(3) 0.3427(2) 0.0663(12) Uani 1 1 d .
H59A H 0.2933 0.5513 0.3736 0.080 Uiso 1 1 calc R
H59B H 0.3017 0.6466 0.3377 0.080 Uiso 1 1 calc R
C60 C 0.6475(3) 0.5792(3) 0.2675(2) 0.0593(11) Uani 1 1 d .
H60 H 0.6481 0.6325 0.2731 0.071 Uiso 1 1 calc R
C61 C 0.6082(3) 0.4726(3) 0.2452(2) 0.0719(13) Uani 1 1 d .
H61 H 0.5754 0.4403 0.2294 0.086 Uiso 1 1 calc R
C62 C 0.6798(3) 0.4445(3) 0.2766(2) 0.0695(12) Uani 1 1 d .
H62 H 0.7041 0.3890 0.2873 0.083 Uiso 1 1 calc R
Cl1 Cl 0.26435(11) 0.34559(10) 0.37501(9) 0.0987(4) Uani 1 1 d .
O5 O 0.2241(3) 0.4057(3) 0.4108(2) 0.1246(14) Uani 1 1 d .
O6 O 0.3550(3) 0.3685(3) 0.3335(2) 0.1341(15) Uani 1 1 d .
O7 O 0.2768(3) 0.2674(3) 0.4174(2) 0.1419(16) Uani 1 1 d .
O8 O 0.2024(3) 0.3407(3) 0.3348(2) 0.1280(14) Uani 1 1 d .
Cl2 Cl 0.08147(15) 0.77482(12) 0.35564(14) 0.1347(7) Uani 1 1 d D
O9 O 0.0441(4) 0.7275(4) 0.4204(2) 0.211(3) Uani 1 1 d D
O10 O 0.0275(4) 0.8515(2) 0.3437(3) 0.211(3) Uani 1 1 d D
O11 O 0.1779(2) 0.7916(4) 0.3477(4) 0.199(3) Uani 1 1 d D
O12 O 0.0712(4) 0.7360(4) 0.3078(2) 0.198(3) Uani 1 1 d D
Cl3 Cl 0.47325(17) 0.92860(11) 0.33397(13) 0.1217(6) Uani 1 1 d D
O13 O 0.5304(4) 0.8962(3) 0.3803(3) 0.188(2) Uani 1 1 d D
O14 O 0.3961(4) 0.8786(4) 0.3488(3) 0.212(3) Uani 1 1 d D
O15 O 0.5224(4) 0.9385(4) 0.26713(19) 0.200(3) Uani 1 1 d D
O16 O 0.4347(4) 1.0057(2) 0.3448(3) 0.191(2) Uani 1 1 d D

loop_
_atom_site_aniso_label
_atom_site_aniso_U_11
_atom_site_aniso_U_22
_atom_site_aniso_U_33
_atom_site_aniso_U_23
_atom_site_aniso_U_13
_atom_site_aniso_U_12
Cu1 0.0395(3) 0.0410(3) 0.0761(3) -0.0199(2) -0.0109(2) -0.0040(2)
Zn1 0.0578(3) 0.0789(4) 0.0712(4) -0.0198(3) -0.0047(3) 0.0109(3)
N1 0.056(3) 0.090(3) 0.093(3) -0.022(2) -0.024(2) -0.0050(19)
N2 0.044(2) 0.058(2) 0.102(3) -0.027(2) -0.009(2) -0.0059(16)
N3 0.046(2) 0.0437(19) 0.092(3) -0.0207(18) -0.0018(19) -0.0069(15)
N4 0.053(2) 0.078(3) 0.091(3) -0.018(2) -0.007(2) -0.0026(19)
N5 0.066(3) 0.093(3) 0.093(3) -0.017(3) 0.007(2) 0.006(2)
N6 0.066(3) 0.099(3) 0.093(3) -0.039(2) 0.002(2) 0.006(2)
N7 0.041(2) 0.050(2) 0.069(2) -0.0140(17) -0.0097(16) 0.0041(15)
N8 0.050(2) 0.054(2) 0.074(2) -0.0093(18) -0.0032(18) -0.0035(17)
O1 0.0488(17) 0.0530(17) 0.095(2) -0.0355(15) 0.0061(15) -0.0130(13)
O2 0.080(3) 0.120(3) 0.077(2) -0.011(2) 0.0036(19) 0.020(2)
C1 0.050(3) 0.088(4) 0.107(4) -0.035(3) -0.022(3) -0.006(2)
C2 0.049(3) 0.079(3) 0.132(5) -0.044(3) -0.023(3) -0.008(2)
C3 0.043(3) 0.052(3) 0.108(4) -0.021(2) -0.001(2) -0.011(2)
C4 0.049(3) 0.061(3) 0.117(4) -0.024(3) -0.002(3) -0.019(2)
C5 0.051(3) 0.050(3) 0.087(3) -0.027(2) 0.007(2) -0.008(2)
C6 0.048(3) 0.059(3) 0.105(4) -0.032(3) -0.005(2) -0.003(2)
C7 0.046(3) 0.096(4) 0.108(4) -0.018(3) 0.006(3) -0.005(3)
C8 0.057(3) 0.108(4) 0.098(4) -0.009(3) 0.002(3) 0.003(3)
C9 0.070(4) 0.091(4) 0.105(4) -0.032(3) -0.003(3) 0.017(3)
C10 0.066(4) 0.107(4) 0.097(4) -0.023(3) 0.006(3) 0.010(3)
C11 0.082(4) 0.121(5) 0.087(4) -0.010(3) 0.014(3) 0.006(3)
C12 0.075(4) 0.105(4) 0.096(4) -0.011(4) 0.006(3) 0.003(3)
C13 0.067(4) 0.102(4) 0.115(4) -0.047(3) -0.033(3) -0.007(3)
C14 0.073(4) 0.102(4) 0.108(4) -0.049(4) -0.027(3) -0.003(3)
C15 0.076(4) 0.087(4) 0.110(4) -0.048(3) -0.020(3) -0.010(3)
C16 0.075(4) 0.099(4) 0.106(4) -0.041(3) -0.012(3) -0.008(3)
C17 0.076(4) 0.097(4) 0.122(5) -0.056(4) -0.019(4) 0.008(3)
C18 0.092(5) 0.104(5) 0.101(4) -0.045(4) -0.015(3) -0.002(3)
C19 0.069(4) 0.101(4) 0.109(4) -0.045(4) -0.019(3) -0.004(3)
C20 0.075(4) 0.101(4) 0.129(5) -0.062(4) -0.015(3) 0.011(3)
C21 0.046(3) 0.076(3) 0.087(3) -0.011(3) -0.016(2) -0.003(2)
C22 0.035(2) 0.065(3) 0.077(3) -0.015(2) -0.016(2) -0.001(2)
C23 0.038(3) 0.057(3) 0.081(3) -0.016(2) -0.014(2) 0.0098(19)
C24 0.044(3) 0.047(2) 0.083(3) -0.007(2) -0.005(2) 0.0048(19)
C25 0.041(2) 0.050(3) 0.076(3) -0.006(2) -0.006(2) 0.0016(19)
C26 0.047(3) 0.048(3) 0.074(3) -0.015(2) -0.010(2) 0.0019(19)
C27 0.036(2) 0.057(3) 0.081(3) -0.019(2) -0.017(2) 0.0025(19)
C28 0.048(3) 0.044(2) 0.083(3) -0.009(2) -0.008(2) -0.0040(18)
C29 0.047(3) 0.053(3) 0.070(3) -0.010(2) -0.004(2) 0.000(2)
C30 0.065(3) 0.042(2) 0.088(3) -0.003(2) 0.003(3) -0.007(2)
C31 0.059(3) 0.051(3) 0.082(3) -0.008(2) 0.011(2) -0.008(2)
Cu2 0.0544(3) 0.0781(4) 0.0604(3) -0.0036(3) -0.0145(3) 0.0052(3)
Zn2 0.0436(3) 0.0435(3) 0.0637(3) -0.0135(2) -0.0138(2) -0.00193(19)
N9 0.052(2) 0.069(2) 0.076(3) -0.0147(19) -0.0190(19) 0.0018(17)
N10 0.068(3) 0.078(3) 0.076(3) -0.002(2) -0.026(2) -0.002(2)
N11 0.068(3) 0.095(3) 0.072(3) -0.013(2) -0.027(2) 0.003(2)
N12 0.051(2) 0.086(3) 0.082(3) -0.024(2) -0.009(2) -0.0067(19)
N13 0.058(2) 0.0371(18) 0.077(2) -0.0119(16) -0.0249(19) -0.0039(15)
N14 0.047(2) 0.050(2) 0.091(3) -0.0224(19) -0.0247(18) -0.0040(15)
N15 0.054(2) 0.068(2) 0.077(2) -0.0231(19) -0.0240(19) 0.0044(17)
N16 0.049(2) 0.058(2) 0.079(2) -0.0275(18) -0.0245(18) 0.0089(16)
O3 0.0632(18) 0.0410(16) 0.087(2) -0.0186(14) -0.0310(16) -0.0114(13)
O4 0.084(3) 0.138(3) 0.070(2) -0.021(2) -0.020(2) 0.015(2)
C32 0.052(3) 0.093(4) 0.086(3) -0.019(3) -0.026(3) 0.002(2)
C33 0.065(3) 0.100(4) 0.081(3) -0.019(3) -0.031(3) 0.005(3)
C34 0.070(3) 0.081(3) 0.093(4) -0.004(3) -0.029(3) 0.010(3)
C35 0.072(4) 0.090(4) 0.086(4) -0.001(3) -0.024(3) 0.012(3)
C36 0.094(4) 0.130(5) 0.069(3) -0.021(3) -0.024(3) 0.001(3)
C37 0.078(4) 0.123(5) 0.081(4) -0.020(3) -0.035(3) 0.008(3)
C38 0.040(3) 0.077(3) 0.096(4) -0.022(3) -0.008(2) -0.005(2)
C39 0.051(3) 0.059(3) 0.101(4) -0.015(3) -0.019(3) -0.001(2)
C40 0.051(3) 0.044(2) 0.087(3) -0.017(2) -0.030(2) -0.0003(18)
C41 0.057(3) 0.047(2) 0.086(3) -0.014(2) -0.032(2) -0.0042(19)
C42 0.061(3) 0.044(2) 0.085(3) -0.008(2) -0.032(2) -0.0031(19)
C43 0.055(3) 0.048(3) 0.090(3) -0.015(2) -0.037(2) 0.0012(19)
C44 0.074(4) 0.077(3) 0.100(4) 0.006(3) -0.021(3) -0.006(3)
C45 0.070(4) 0.087(4) 0.096(4) 0.000(3) -0.020(3) -0.013(3)
C46 0.071(4) 0.102(4) 0.077(4) 0.008(3) -0.017(3) -0.011(3)
C47 0.064(3) 0.096(4) 0.083(4) 0.006(3) -0.011(3) -0.015(3)
C48 0.060(4) 0.088(4) 0.096(4) 0.010(3) -0.013(3) -0.012(3)
C49 0.067(4) 0.085(4) 0.107(4) 0.000(3) -0.021(3) -0.016(3)
C50 0.075(4) 0.082(4) 0.101(4) 0.002(3) -0.017(3) -0.018(3)
C51 0.055(3) 0.103(4) 0.087(4) 0.003(3) -0.008(3) -0.021(3)
C52 0.054(3) 0.051(2) 0.069(3) -0.021(2) -0.008(2) -0.0044(19)
C53 0.046(3) 0.058(3) 0.061(3) -0.016(2) -0.008(2) 0.000(2)
C54 0.046(3) 0.054(3) 0.060(3) -0.012(2) -0.004(2) -0.0025(19)
C55 0.040(3) 0.064(3) 0.068(3) -0.013(2) -0.005(2) -0.002(2)
C56 0.047(3) 0.068(3) 0.062(3) -0.018(2) -0.007(2) -0.002(2)
C57 0.048(3) 0.069(3) 0.068(3) -0.012(2) -0.008(2) 0.008(2)
C58 0.049(3) 0.058(3) 0.066(3) -0.019(2) -0.001(2) 0.001(2)
C59 0.052(3) 0.080(3) 0.062(3) -0.014(2) -0.009(2) -0.002(2)
C60 0.055(3) 0.055(3) 0.071(3) -0.017(2) -0.021(2) 0.004(2)
C61 0.066(3) 0.066(3) 0.097(4) -0.029(3) -0.039(3) 0.004(2)
C62 0.061(3) 0.066(3) 0.095(3) -0.033(3) -0.037(3) 0.014(2)
Cl1 0.0811(11) 0.0883(11) 0.1336(13) -0.0359(10) -0.0317(10) 0.0015(8)
O5 0.132(4) 0.110(3) 0.146(4) -0.053(3) -0.048(3) 0.018(3)
O6 0.093(3) 0.122(3) 0.181(4) -0.032(3) -0.028(3) -0.003(3)
O7 0.121(4) 0.100(3) 0.175(4) -0.002(3) -0.025(3) 0.008(3)
O8 0.095(3) 0.135(4) 0.174(4) -0.064(3) -0.043(3) 0.001(2)
Cl2 0.1026(14) 0.0852(12) 0.207(2) -0.0547(13) -0.0007(14) -0.0046(10)
O9 0.168(6) 0.191(6) 0.247(7) -0.012(5) -0.034(5) -0.038(5)
O10 0.175(6) 0.142(5) 0.283(7) -0.060(5) -0.002(5) 0.019(4)
O11 0.123(5) 0.158(5) 0.307(8) -0.089(5) 0.007(5) -0.027(4)
O12 0.175(5) 0.166(5) 0.263(7) -0.107(5) 0.013(5) -0.054(4)
Cl3 0.1418(17) 0.0807(11) 0.1669(18) -0.0415(12) -0.0721(14) 0.0020(10)
O13 0.170(5) 0.160(5) 0.258(7) -0.071(5) -0.100(5) 0.040(4)
O14 0.230(7) 0.166(6) 0.266(7) -0.050(5) -0.090(6) -0.046(5)
O15 0.206(7) 0.200(6) 0.188(6) -0.060(5) -0.035(5) 0.011(5)
O16 0.199(6) 0.114(4) 0.259(7) -0.045(4) -0.066(5) 0.024(4)

loop_
_atom_type_symbol
_atom_type_description
_atom_type_scat_dispersion_real
_atom_type_scat_dispersion_imag
_atom_type_scat_source
C C 0.0033 0.0016 'International Tables Vol C Tables 4.2.6.8 and 6.1.1.4'
H H 0.0000 0.0000 'International Tables Vol C Tables 4.2.6.8 and 6.1.1.4'
N N 0.0061 0.0033 'International Tables Vol C Tables 4.2.6.8 and 6.1.1.4'
O O 0.0106 0.0060 'International Tables Vol C Tables 4.2.6.8 and 6.1.1.4'
Cl Cl 0.1484 0.1585 'International Tables Vol C Tables 4.2.6.8 and 6.1.1.4'
Cu Cu 0.3201 1.2651 'International Tables Vol C Tables 4.2.6.8 and 6.1.1.4'
Zn Zn 0.2839 1.4301 'International Tables Vol C Tables 4.2.6.8 and 6.1.1.4'

loop_
_geom_angle_atom_site_label_1
_geom_angle_atom_site_label_2
_geom_angle_atom_site_label_3
_geom_angle
N7 Cu1 O1 94.83(12)
N7 Cu1 N1 97.16(14)
O1 Cu1 N1 127.53(13)
N7 Cu1 N3 103.88(12)
O1 Cu1 N3 112.25(13)
N1 Cu1 N3 113.89(14)
N7 Cu1 N2 173.28(13)
O1 Cu1 N2 81.17(12)
N1 Cu1 N2 81.23(14)
N3 Cu1 N2 82.68(13)
N8 Zn1 N4 97.11(14)
N8 Zn1 N5 168.41(16)
N4 Zn1 N5 82.30(17)
N8 Zn1 O2 93.11(13)
N4 Zn1 O2 132.28(15)
N5 Zn1 O2 79.04(16)
N8 Zn1 N6 104.96(14)
N4 Zn1 N6 115.64(16)
N5 Zn1 N6 85.56(16)
O2 Zn1 N6 106.24(15)
C1 N1 C13 111.7(3)
C1 N1 Cu1 107.7(3)
C13 N1 Cu1 118.3(3)
C1 N1 H1C 106.1
C13 N1 H1C 106.1
Cu1 N1 H1C 106.1
C4 N2 C2 113.9(4)
C4 N2 C6 110.4(4)
C2 N2 C6 109.0(3)
C4 N2 Cu1 107.7(3)
C2 N2 Cu1 108.2(3)
C6 N2 Cu1 107.5(2)
C28 N3 C3 113.0(3)
C28 N3 Cu1 114.8(2)
C3 N3 Cu1 103.4(2)
C28 N3 H3C 108.5
C3 N3 H3C 108.5
Cu1 N3 H3C 108.5
C21 N4 C7 116.6(4)
C21 N4 Zn1 118.1(3)
C7 N4 Zn1 107.3(3)
C21 N4 H4C 104.4
C7 N4 H4C 104.4
Zn1 N4 H4C 104.4
C12 N5 C8 112.8(5)
C12 N5 C10 111.3(5)
C8 N5 C10 112.6(4)
C12 N5 Zn1 109.0(3)
C8 N5 Zn1 105.7(3)
C10 N5 Zn1 104.8(3)
C9 N6 C20 107.4(4)
C9 N6 Zn1 104.8(3)
C20 N6 Zn1 114.6(3)
C9 N6 H6C 110.0
C20 N6 H6C 110.0
Zn1 N6 H6C 110.0
C29 N7 C30 101.1(3)
C29 N7 Cu1 127.8(3)
C30 N7 Cu1 130.8(3)
C29 N8 C31 102.7(3)
C29 N8 Zn1 132.5(3)
C31 N8 Zn1 124.0(3)
C5 O1 Cu1 115.2(2)
C5 O1 H1 106.1(17)
Cu1 O1 H1 133.3(17)
C11 O2 Zn1 112.7(3)
C2 C1 N1 106.2(4)
C2 C1 H1A 110.5
N1 C1 H1A 110.5
C2 C1 H1B 110.5
N1 C1 H1B 110.5
H1A C1 H1B 108.7
C1 C2 N2 113.1(4)
C1 C2 H2A 109.0
N2 C2 H2A 109.0
C1 C2 H2B 109.0
N2 C2 H2B 109.0
H2A C2 H2B 107.8
C4 C3 N3 108.5(3)
C4 C3 H3A 110.0
N3 C3 H3A 110.0
C4 C3 H3B 110.0
N3 C3 H3B 110.0
H3A C3 H3B 108.4
N2 C4 C3 109.2(4)
N2 C4 H4A 109.8
C3 C4 H4A 109.8
N2 C4 H4B 109.8
C3 C4 H4B 109.8
H4A C4 H4B 108.3
O1 C5 C6 111.4(4)
O1 C5 H5A 109.3
C6 C5 H5A 109.3
O1 C5 H5B 109.3
C6 C5 H5B 109.3
H5A C5 H5B 108.0
C5 C6 N2 106.0(3)
C5 C6 H6A 110.5
N2 C6 H6A 110.5
C5 C6 H6B 110.5
N2 C6 H6B 110.5
H6A C6 H6B 108.7
C8 C7 N4 102.5(4)
C8 C7 H7A 111.3
N4 C7 H7A 111.3
C8 C7 H7B 111.3
N4 C7 H7B 111.3
H7A C7 H7B 109.2
C7 C8 N5 108.0(4)
C7 C8 H8A 110.1
N5 C8 H8A 110.1
C7 C8 H8B 110.1
N5 C8 H8B 110.1
H8A C8 H8B 108.4
C10 C9 N6 108.8(4)
C10 C9 H9A 109.9
N6 C9 H9A 109.9
C10 C9 H9B 109.9
N6 C9 H9B 109.9
H9A C9 H9B 108.3
C9 C10 N5 112.5(4)
C9 C10 H10A 109.1
N5 C10 H10A 109.1
C9 C10 H10B 109.1
N5 C10 H10B 109.1
H10A C10 H10B 107.8
C12 C11 O2 105.8(4)
C12 C11 H11A 110.6
O2 C11 H11A 110.6
C12 C11 H11B 110.6
O2 C11 H11B 110.6
H11A C11 H11B 108.7
N5 C12 C11 114.9(5)
N5 C12 H12A 108.5
C11 C12 H12A 108.5
N5 C12 H12B 108.5
C11 C12 H12B 108.5
H12A C12 H12B 107.5
C14 C13 N1 118.2(4)
C14 C13 H13A 107.8
N1 C13 H13A 107.8
C14 C13 H13B 107.8
N1 C13 H13B 107.8
H13A C13 H13B 107.1
C19 C14 C13 117.9(6)
C19 C14 C15 118.2(5)
C13 C14 C15 123.6(6)
C16 C15 C14 125.4(5)
C16 C15 H15 117.3
C14 C15 H15 117.3
C17 C16 C15 114.4(6)
C17 C16 H16 122.8
C15 C16 H16 122.8
C16 C17 C18 119.9(5)
C16 C17 C20 119.7(6)
C18 C17 C20 120.0(6)
C19 C18 C17 123.6(6)
C19 C18 H18 118.2
C17 C18 H18 118.2
C18 C19 C14 118.3(6)
C18 C19 H19 120.9
C14 C19 H19 120.9
C17 C20 N6 111.3(4)
C17 C20 H20A 109.4
N6 C20 H20A 109.4
C17 C20 H20B 109.4
N6 C20 H20B 109.4
H20A C20 H20B 108.0
N4 C21 C22 113.7(3)
N4 C21 H21A 108.8
C22 C21 H21A 108.8
N4 C21 H21B 108.8
C22 C21 H21B 108.8
H21A C21 H21B 107.7
C27 C22 C23 116.9(4)
C27 C22 C21 123.7(4)
C23 C22 C21 119.3(4)
C24 C23 C22 121.9(4)
C24 C23 H23 119.1
C22 C23 H23 119.1
C23 C24 C25 122.9(4)
C23 C24 H24 118.5
C25 C24 H24 118.5
C26 C25 C24 113.2(4)
C26 C25 C28 122.2(3)
C24 C25 C28 124.6(4)
C27 C26 C25 122.6(4)
C27 C26 H26 118.7
C25 C26 H26 118.7
C26 C27 C22 122.3(4)
C26 C27 H27 118.9
C22 C27 H27 118.9
C25 C28 N3 107.7(3)
C25 C28 H28A 110.2
N3 C28 H28A 110.2
C25 C28 H28B 110.2
N3 C28 H28B 110.2
H28A C28 H28B 108.5
N8 C29 N7 117.4(4)
N8 C29 H29 121.3
N7 C29 H29 121.3
C31 C30 N7 111.9(4)
C31 C30 H30 124.1
N7 C30 H30 124.1
C30 C31 N8 106.4(4)
C30 C31 H31 126.8
N8 C31 H31 126.8
N15 Cu2 N10 104.42(15)
N15 Cu2 N9 97.26(14)
N10 Cu2 N9 119.77(14)
N15 Cu2 N11 169.82(16)
N10 Cu2 N11 84.44(15)
N9 Cu2 N11 82.24(15)
N15 Cu2 O4 92.40(14)
N10 Cu2 O4 104.95(15)
N9 Cu2 O4 129.72(14)
N11 Cu2 O4 80.31(15)
N16 Zn2 O3 94.07(13)
N16 Zn2 N12 98.39(14)
O3 Zn2 N12 126.48(13)
N16 Zn2 N14 172.38(12)
O3 Zn2 N14 79.66(11)
N12 Zn2 N14 82.13(13)
N16 Zn2 N13 104.97(12)
O3 Zn2 N13 111.31(12)
N12 Zn2 N13 115.07(13)
N14 Zn2 N13 81.51(12)
C59 N9 C32 113.5(3)
C59 N9 Cu2 119.3(3)
C32 N9 Cu2 107.3(3)
C59 N9 H9C 105.2
C32 N9 H9C 105.2
Cu2 N9 H9C 105.2
C34 N10 C44 112.1(3)
C34 N10 Cu2 104.2(3)
C44 N10 Cu2 122.6(3)
C34 N10 H10C 105.5
C44 N10 H10C 105.5
Cu2 N10 H10C 105.5
C37 N11 C33 111.7(4)
C37 N11 C35 112.5(4)
C33 N11 C35 110.8(4)
C37 N11 Cu2 106.8(3)
C33 N11 Cu2 108.9(3)
C35 N11 Cu2 105.9(3)
C38 N12 C51 110.7(3)
C38 N12 Zn2 106.9(3)
C51 N12 Zn2 120.1(3)
C38 N12 H12C 106.1
C51 N12 H12C 106.1
Zn2 N12 H12C 106.1
C52 N13 C40 111.0(3)
C52 N13 Zn2 116.0(2)
C40 N13 Zn2 107.1(2)
C52 N13 H13C 107.5
C40 N13 H13C 107.5
Zn2 N13 H13C 107.5
C41 N14 C43 110.0(3)
C41 N14 C39 111.3(3)
C43 N14 C39 109.0(3)
C41 N14 Zn2 111.0(2)
C43 N14 Zn2 107.2(2)
C39 N14 Zn2 108.3(2)
C60 N15 C61 102.1(3)
C60 N15 Cu2 131.6(3)
C61 N15 Cu2 125.8(3)
C60 N16 C62 98.7(3)
C60 N16 Zn2 129.8(3)
C62 N16 Zn2 131.0(3)
C42 O3 Zn2 116.5(2)
C42 O3 H1 116(3)
Zn2 O3 H1 127(3)
C36 O4 Cu2 111.9(3)
N9 C32 C33 107.0(4)
N9 C32 H32A 110.3
C33 C32 H32A 110.3
N9 C32 H32B 110.3
C33 C32 H32B 110.3
H32A C32 H32B 108.6
N11 C33 C32 112.0(4)
N11 C33 H33A 109.2
C32 C33 H33A 109.2
N11 C33 H33B 109.2
C32 C33 H33B 109.2
H33A C33 H33B 107.9
N10 C34 C35 107.3(4)
N10 C34 H34A 110.3
C35 C34 H34A 110.3
N10 C34 H34B 110.3
C35 C34 H34B 110.3
H34A C34 H34B 108.5
C34 C35 N11 109.5(4)
C34 C35 H35A 109.8
N11 C35 H35A 109.8
C34 C35 H35B 109.8
N11 C35 H35B 109.8
H35A C35 H35B 108.2
O4 C36 C37 109.5(4)
O4 C36 H36A 109.8
C37 C36 H36A 109.8
O4 C36 H36B 109.8
C37 C36 H36B 109.8
H36A C36 H36B 108.2
N11 C37 C36 112.4(4)
N11 C37 H37A 109.1
C36 C37 H37A 109.1
N11 C37 H37B 109.1
C36 C37 H37B 109.1
H37A C37 H37B 107.9
N12 C38 C39 111.7(4)
N12 C38 H38A 109.3
C39 C38 H38A 109.3
N12 C38 H38B 109.3
C39 C38 H38B 109.3
H38A C38 H38B 107.9
C38 C39 N14 108.3(3)
C38 C39 H39A 110.0
N14 C39 H39A 110.0
C38 C39 H39B 110.0
N14 C39 H39B 110.0
H39A C39 H39B 108.4
N13 C40 C41 109.0(3)
N13 C40 H40A 109.9
C41 C40 H40A 109.9
N13 C40 H40B 109.9
C41 C40 H40B 109.9
H40A C40 H40B 108.3
N14 C41 C40 110.9(3)
N14 C41 H41A 109.5
C40 C41 H41A 109.5
N14 C41 H41B 109.5
C40 C41 H41B 109.5
H41A C41 H41B 108.1
C43 C42 O3 106.1(3)
C43 C42 H42A 110.5
O3 C42 H42A 110.5
C43 C42 H42B 110.5
O3 C42 H42B 110.5
H42A C42 H42B 108.7
C42 C43 N14 111.1(3)
C42 C43 H43A 109.4
N14 C43 H43A 109.4
C42 C43 H43B 109.4
N14 C43 H43B 109.4
H43A C43 H43B 108.0
C45 C44 N10 111.0(4)
C45 C44 H44A 109.4
N10 C44 H44A 109.4
C45 C44 H44B 109.4
N10 C44 H44B 109.4
H44A C44 H44B 108.0
C50 C45 C44 124.2(6)
C50 C45 C46 116.4(5)
C44 C45 C46 119.2(6)
C47 C46 C45 122.3(5)
C47 C46 H46 118.8
C45 C46 H46 118.8
C46 C47 C48 118.7(5)
C46 C47 H47 120.7
C48 C47 H47 120.7
C49 C48 C47 118.5(5)
C49 C48 C51 127.1(6)
C47 C48 C51 114.1(5)
C48 C49 C50 120.8(6)
C48 C49 H49 119.6
C50 C49 H49 119.6
C45 C50 C49 122.9(6)
C45 C50 H50 118.6
C49 C50 H50 118.6
C48 C51 N12 115.8(4)
C48 C51 H51A 108.3
N12 C51 H51A 108.3
C48 C51 H51B 108.3
N12 C51 H51B 108.3
H51A C51 H51B 107.4
N13 C52 C53 112.7(3)
N13 C52 H52A 109.0
C53 C52 H52A 109.0
N13 C52 H52B 109.0
C53 C52 H52B 109.0
H52A C52 H52B 107.8
C54 C53 C58 116.4(4)
C54 C53 C52 123.3(4)
C58 C53 C52 120.3(4)
C53 C54 C55 120.2(4)
C53 C54 H54 119.9
C55 C54 H54 119.9
C56 C55 C54 124.3(4)
C56 C55 H55 117.9
C54 C55 H55 117.9
C57 C56 C55 117.2(4)
C57 C56 C59 121.1(4)
C55 C56 C59 121.6(4)
C56 C57 C58 119.6(4)
C56 C57 H57 120.2
C58 C57 H57 120.2
C53 C58 C57 121.9(4)
C53 C58 H58 119.1
C57 C58 H58 119.1
N9 C59 C56 111.4(3)
N9 C59 H59A 109.4
C56 C59 H59A 109.4
N9 C59 H59B 109.4
C56 C59 H59B 109.4
H59A C59 H59B 108.0
N15 C60 N16 119.7(4)
N15 C60 H60 120.1
N16 C60 H60 120.1
C62 C61 N15 109.2(4)
C62 C61 H61 125.4
N15 C61 H61 125.4
C61 C62 N16 110.1(4)
C61 C62 H62 125.0
N16 C62 H62 125.0
O7 Cl1 O6 108.7(3)
O7 Cl1 O5 111.7(3)
O6 Cl1 O5 109.9(3)
O7 Cl1 O8 108.8(3)
O6 Cl1 O8 108.4(3)
O5 Cl1 O8 109.3(3)
O11 Cl2 O10 107.1(4)
O11 Cl2 O12 112.2(4)
O10 Cl2 O12 105.5(4)
O11 Cl2 O9 111.1(5)
O10 Cl2 O9 109.9(4)
O12 Cl2 O9 110.8(4)
O16 Cl3 O13 105.3(4)
O16 Cl3 O14 107.6(4)
O13 Cl3 O14 108.8(4)
O16 Cl3 O15 109.4(4)
O13 Cl3 O15 115.4(4)
O14 Cl3 O15 110.0(4)

loop_
_geom_bond_atom_site_label_1
_geom_bond_atom_site_label_2
_geom_bond_distance
Cu1 N7 1.971(3)
Cu1 O1 2.020(3)
Cu1 N1 2.131(4)
Cu1 N3 2.135(3)
Cu1 N2 2.144(3)
Zn1 N8 1.914(3)
Zn1 N4 2.086(4)
Zn1 N5 2.093(4)
Zn1 O2 2.101(3)
Zn1 N6 2.201(4)
N1 C1 1.529(5)
N1 C13 1.566(6)
N1 H1C 0.9100
N2 C4 1.429(5)
N2 C2 1.514(5)
N2 C6 1.546(5)
N3 C28 1.494(5)
N3 C3 1.512(5)
N3 H3C 0.9100
N4 C21 1.487(5)
N4 C7 1.489(5)
N4 H4C 0.9100
N5 C12 1.371(6)
N5 C8 1.571(6)
N5 C10 1.594(6)
N6 C9 1.514(5)
N6 C20 1.521(6)
N6 H6C 0.9100
N7 C29 1.337(5)
N7 C30 1.386(5)
N8 C29 1.321(5)
N8 C31 1.427(5)
O1 C5 1.368(4)
O1 H1 1.45(5)
O2 C11 1.497(5)
C1 C2 1.457(6)
C1 H1A 0.9700
C1 H1B 0.9700
C2 H2A 0.9700
C2 H2B 0.9700
C3 C4 1.501(5)
C3 H3A 0.9700
C3 H3B 0.9700
C4 H4A 0.9700
C4 H4B 0.9700
C5 C6 1.534(5)
C5 H5A 0.9700
C5 H5B 0.9700
C6 H6A 0.9700
C6 H6B 0.9700
C7 C8 1.481(7)
C7 H7A 0.9700
C7 H7B 0.9700
C8 H8A 0.9700
C8 H8B 0.9700
C9 C10 1.483(7)
C9 H9A 0.9700
C9 H9B 0.9700
C10 H10A 0.9700
C10 H10B 0.9700
C11 C12 1.451(7)
C11 H11A 0.9700
C11 H11B 0.9700
C12 H12A 0.9700
C12 H12B 0.9700
C13 C14 1.399(6)
C13 H13A 0.9700
C13 H13B 0.9700
C14 C19 1.375(7)
C14 C15 1.415(7)
C15 C16 1.397(6)
C15 H15 0.9300
C16 C17 1.393(7)
C16 H16 0.9300
C17 C18 1.432(7)
C17 C20 1.491(7)
C18 C19 1.352(7)
C18 H18 0.9300
C19 H19 0.9300
C20 H20A 0.9700
C20 H20B 0.9700
C21 C22 1.491(5)
C21 H21A 0.9700
C21 H21B 0.9700
C22 C27 1.361(5)
C22 C23 1.374(5)
C23 C24 1.308(5)
C23 H23 0.9300
C24 C25 1.427(5)
C24 H24 0.9300
C25 C26 1.394(5)
C25 C28 1.480(5)
C26 C27 1.330(5)
C26 H26 0.9300
C27 H27 0.9300
C28 H28A 0.9700
C28 H28B 0.9700
C29 H29 0.9300
C30 C31 1.345(5)
C30 H30 0.9300
C31 H31 0.9300
Cu2 N15 1.910(3)
Cu2 N10 2.109(4)
Cu2 N9 2.117(3)
Cu2 N11 2.119(4)
Cu2 O4 2.120(3)
Zn2 N16 1.933(3)
Zn2 O3 2.000(3)
Zn2 N12 2.146(4)
Zn2 N14 2.149(3)
Zn2 N13 2.150(3)
N9 C59 1.443(5)
N9 C32 1.483(5)
N9 H9C 0.9100
N10 C34 1.497(5)
N10 C44 1.513(6)
N10 H10C 0.9100
N11 C37 1.439(6)
N11 C33 1.442(6)
N11 C35 1.541(6)
N12 C38 1.419(5)
N12 C51 1.558(6)
N12 H12C 0.9100
N13 C52 1.391(5)
N13 C40 1.521(4)
N13 H13C 0.9100
N14 C41 1.445(5)
N14 C43 1.500(5)
N14 C39 1.572(5)
N15 C60 1.237(5)
N15 C61 1.500(5)
N16 C60 1.436(5)
N16 C62 1.456(5)
O3 C42 1.462(4)
O3 H1 1.02(5)
O4 C36 1.393(5)
C32 C33 1.527(6)
C32 H32A 0.9700
C32 H32B 0.9700
C33 H33A 0.9700
C33 H33B 0.9700
C34 C35 1.506(6)
C34 H34A 0.9700
C34 H34B 0.9700
C35 H35A 0.9700
C35 H35B 0.9700
C36 C37 1.486(6)
C36 H36A 0.9700
C36 H36B 0.9700
C37 H37A 0.9700
C37 H37B 0.9700
C38 C39 1.519(6)
C38 H38A 0.9700
C38 H38B 0.9700
C39 H39A 0.9700
C39 H39B 0.9700
C40 C41 1.530(5)
C40 H40A 0.9700
C40 H40B 0.9700
C41 H41A 0.9700
C41 H41B 0.9700
C42 C43 1.452(5)
C42 H42A 0.9700
C42 H42B 0.9700
C43 H43A 0.9700
C43 H43B 0.9700
C44 C45 1.433(7)
C44 H44A 0.9700
C44 H44B 0.9700
C45 C50 1.344(7)
C45 C46 1.459(7)
C46 C47 1.369(6)
C46 H46 0.9300
C47 C48 1.455(7)
C47 H47 0.9300
C48 C49 1.372(7)
C48 C51 1.477(7)
C49 C50 1.419(7)
C49 H49 0.9300
C50 H50 0.9300
C51 H51A 0.9700
C51 H51B 0.9700
C52 C53 1.495(5)
C52 H52A 0.9700
C52 H52B 0.9700
C53 C54 1.342(5)
C53 C58 1.381(5)
C54 C55 1.354(5)
C54 H54 0.9300
C55 C56 1.346(5)
C55 H55 0.9300
C56 C57 1.332(5)
C56 C59 1.502(5)
C57 C58 1.399(6)
C57 H57 0.9300
C58 H58 0.9300
C59 H59A 0.9700
C59 H59B 0.9700
C60 H60 0.9300
C61 C62 1.320(5)
C61 H61 0.9300
C62 H62 0.9300
Cl1 O7 1.385(4)
Cl1 O6 1.395(4)
Cl1 O5 1.396(4)
Cl1 O8 1.398(4)
Cl2 O11 1.391(2)
Cl2 O10 1.392(2)
Cl2 O12 1.393(2)
Cl2 O9 1.395(2)
Cl3 O16 1.3822(19)
Cl3 O13 1.385(2)
Cl3 O14 1.385(2)
Cl3 O15 1.390(2)

loop_
_geom_hbond_atom_site_label_D
_geom_hbond_atom_site_label_H
_geom_hbond_atom_site_label_A
_geom_hbond_distance_DH
_geom_hbond_distance_HA
_geom_hbond_distance_DA
_geom_hbond_angle_DHA
O3 H1 O1 1.02(5) 1.45(5) 2.403(3) 152(4)
